data_7220222
loop_
_publ_author_name
'Pilkington, Melanie'
'Wang, Qiang'
'Zecchini, Matteo'
'Wallis, John D.'
'Wu, Yiliang'
'Rawson, Jeremy Michael'

_publ_section_title
;
 A family of unsymmetrical hydroxyl-substituted BEDT-TTF donors:
 syntheses, structures and preliminary thin film studies
;
_journal_name_full 'RSC Adv.'
_journal_paper_doi 10.1039/C5RA04568A
_journal_year 2015
_chemical_formula_sum 'C19 H20 O4 S8'
_chemical_formula_weight 568.83
_chemical_name_systematic cis-4",4"-bis(acetoxymethyl)cyclopenta-1,2-dithio)(ethylenedithio)tetrathiafulvalene
_space_group_crystal_system triclinic
_space_group_IT_number 2
_space_group_name_Hall '-P 1'
_space_group_name_H-M_alt 'P -1'
_symmetry_space_group_name_Hall '-P 1'
_symmetry_space_group_name_H-M 'P -1'
_atom_sites_solution_hydrogens geom
_audit_creation_method SHELXL-2013
_audit_update_record
;
2015-03-03 deposited with the CCDC.
2015-04-13 downloaded from the CCDC.
;
_cell_angle_alpha 111.004(3)
_cell_angle_beta 100.434(3)
_cell_angle_gamma 91.420(3)
_cell_formula_units_Z 2
_cell_length_a 6.5807(3)
_cell_length_b 12.1870(7)
_cell_length_c 15.5413(9)
_cell_measurement_reflns_used 7396
_cell_measurement_temperature 150
_cell_measurement_theta_max 28.46
_cell_measurement_theta_min 2.68
_cell_volume 1138.87(11)
_computing_cell_refinement 'Bruker SMART'
_computing_data_collection 'Bruker SMART'
_computing_data_reduction 'Bruker SAINT'
_computing_structure_refinement 'SHELXL-2013 (Sheldrick, 2013)'
_computing_structure_solution 'SHELXS-97 (Sheldrick, 1990)'
_diffrn_ambient_temperature 150(2)
_diffrn_measured_fraction_theta_full 0.995
_diffrn_measured_fraction_theta_max 0.989
_diffrn_measurement_device_type 'CCD area detector'
_diffrn_measurement_method 'phi and omega scans'
_diffrn_radiation_monochromator graphite
_diffrn_radiation_source 'fine-focus sealed tube'
_diffrn_radiation_type MoK\a
_diffrn_radiation_wavelength 0.71073
_diffrn_reflns_av_R_equivalents 0.0632
_diffrn_reflns_av_unetI/netI 0.0303
_diffrn_reflns_laue_measured_fraction_full 0.995
_diffrn_reflns_laue_measured_fraction_max 0.989
_diffrn_reflns_limit_h_max 8
_diffrn_reflns_limit_h_min -8
_diffrn_reflns_limit_k_max 16
_diffrn_reflns_limit_k_min -16
_diffrn_reflns_limit_l_max 20
_diffrn_reflns_limit_l_min -20
_diffrn_reflns_number 50303
_diffrn_reflns_point_group_measured_fraction_full 0.995
_diffrn_reflns_point_group_measured_fraction_max 0.989
_diffrn_reflns_theta_full 27.500
_diffrn_reflns_theta_max 28.371
_diffrn_reflns_theta_min 2.683
_exptl_absorpt_coefficient_mu 0.811
_exptl_absorpt_correction_T_max 0.75
_exptl_absorpt_correction_T_min 0.66
_exptl_absorpt_correction_type multi-scan
_exptl_absorpt_process_details Bruker-SADABS
_exptl_crystal_colour orange
_exptl_crystal_density_diffrn 1.659
_exptl_crystal_density_method 'not measured'
_exptl_crystal_description plate
_exptl_crystal_F_000 588
_exptl_crystal_size_max 0.30
_exptl_crystal_size_mid 0.23
_exptl_crystal_size_min 0.05
_refine_diff_density_max 0.582
_refine_diff_density_min -0.349
_refine_diff_density_rms 0.068
_refine_ls_extinction_method none
_refine_ls_goodness_of_fit_ref 1.026
_refine_ls_hydrogen_treatment constr
_refine_ls_matrix_type full
_refine_ls_number_parameters 301
_refine_ls_number_reflns 5642
_refine_ls_number_restraints 0
_refine_ls_restrained_S_all 1.026
_refine_ls_R_factor_all 0.0353
_refine_ls_R_factor_gt 0.0292
_refine_ls_shift/su_max 0.002
_refine_ls_shift/su_mean 0.000
_refine_ls_structure_factor_coef Fsqd
_refine_ls_weighting_details 'w=1/[\s^2^(Fo^2^)+(0.0316P)^2^+0.8775P] where P=(Fo^2^+2Fc^2^)/3'
_refine_ls_weighting_scheme calc
_refine_ls_wR_factor_gt 0.0734
_refine_ls_wR_factor_ref 0.0774
_reflns_Friedel_coverage 0.000
_reflns_number_gt 4940
_reflns_number_total 5642
_reflns_threshold_expression 'I > 2\s(I)'
_cod_data_source_file c5ra04568a2.cif
_cod_data_source_block QWE87
_cod_original_cell_volume 1138.86(11)
_cod_database_code 7220222
_shelx_space_group_comment
;
The symmetry employed for this shelxl refinement is uniquely defined
by the following loop, which should always be used as a source of
symmetry information in preference to the above space-group names.
They are only intended as comments.
;
_shelxl_version_number 2013-4

loop_
_space_group_symop_operation_xyz
'x, y, z'
'-x, -y, -z'

loop_
_atom_site_label
_atom_site_type_symbol
_atom_site_fract_x
_atom_site_fract_y
_atom_site_fract_z
_atom_site_U_iso_or_equiv
_atom_site_adp_type
_atom_site_occupancy
_atom_site_site_symmetry_order
_atom_site_calc_flag
_atom_site_refinement_flags_posn
_atom_site_refinement_flags_adp
_atom_site_refinement_flags_occupancy
_atom_site_disorder_assembly
_atom_site_disorder_group
S1 S 0.29234(6) 0.23040(3) 0.20185(3) 0.01924(9) Uani 1 1 d . . . . .
S2 S 0.83585(6) 0.28973(4) 0.27061(3) 0.02232(10) Uani 1 1 d . . . . .
S3 S 0.28966(6) 0.46523(3) 0.34916(3) 0.01620(9) Uani 1 1 d . . . . .
S4 S 0.74751(6) 0.51421(3) 0.40609(3) 0.01620(9) Uani 1 1 d . . . . .
S5 S 0.23970(6) 0.72729(3) 0.49369(3) 0.01553(9) Uani 1 1 d . . . . .
S6 S 0.70043(6) 0.77610(3) 0.54649(3) 0.01510(9) Uani 1 1 d . . . . .
S7 S 0.18297(6) 0.96024(3) 0.64196(3) 0.01520(10) Uani 0.9389(7) 1 d . . P A 1
S8 S 0.67228(6) 1.01731(3) 0.69209(3) 0.01503(10) Uani 0.9389(7) 1 d . . P A 1
O1 O 0.16986(18) 1.20486(11) 0.87506(9) 0.0227(3) Uani 1 1 d . . . . .
O2 O 0.2829(2) 1.08078(12) 0.94605(9) 0.0287(3) Uani 1 1 d . . . . .
O3 O 0.13447(18) 1.41709(10) 0.83321(9) 0.0224(3) Uani 1 1 d . . . . .
O4 O 0.2538(2) 1.59637(11) 0.94165(9) 0.0287(3) Uani 1 1 d . . . . .
C1 C 0.4909(2) 0.13511(13) 0.16397(11) 0.0161(3) Uani 1 1 d . . . . .
H1A H 0.5318 0.0954 0.2091 0.019 Uiso 1 1 calc R U . . .
H1B H 0.4319 0.0732 0.1018 0.019 Uiso 1 1 calc R U . . .
C2 C 0.6834(3) 0.19952(14) 0.15636(11) 0.0190(3) Uani 1 1 d . . . . .
H2A H 0.6411 0.2502 0.1200 0.023 Uiso 1 1 calc R U . . .
H2B H 0.7698 0.1410 0.1216 0.023 Uiso 1 1 calc R U . . .
C3 C 0.4388(2) 0.35510(13) 0.29003(10) 0.0143(3) Uani 1 1 d . . . . .
C4 C 0.6464(2) 0.37818(13) 0.31617(11) 0.0152(3) Uani 1 1 d . . . . .
C5 C 0.5043(2) 0.56462(13) 0.42103(10) 0.0134(3) Uani 1 1 d . . . . .
C6 C 0.4833(2) 0.67344(13) 0.48111(10) 0.0132(3) Uani 1 1 d . . . . .
C7 C 0.3456(3) 0.86030(14) 0.58563(13) 0.0139(3) Uani 0.9389(7) 1 d . . P A 1
C8 C 0.5535(3) 0.88356(14) 0.60764(12) 0.0129(3) Uani 0.9389(7) 1 d . . P A 1
C9 C 0.2820(3) 1.09253(14) 0.62553(11) 0.0148(3) Uani 0.9389(7) 1 d . . P A 1
H9 H 0.2352 1.0828 0.5581 0.018 Uiso 0.9389(7) 1 calc R U P A 1
C10 C 0.5207(3) 1.12235(14) 0.65371(11) 0.0153(3) Uani 0.9389(7) 1 d . . P A 1
H10 H 0.5717 1.1310 0.5994 0.018 Uiso 0.9389(7) 1 calc R U P A 1
C11 C 0.1906(3) 1.20154(14) 0.68794(12) 0.0192(3) Uani 0.9389(7) 1 d . . P A 1
H11A H 0.1518 1.2549 0.6536 0.023 Uiso 0.9389(7) 1 calc R U P A 1
H11B H 0.0652 1.1766 0.7057 0.023 Uiso 0.9389(7) 1 calc R U P A 1
C12 C 0.3600(2) 1.26497(13) 0.77628(11) 0.0172(3) Uani 1 1 d . . . . .
C13 C 0.5615(3) 1.24366(15) 0.73692(13) 0.0200(3) Uani 0.9389(7) 1 d . . P A 1
H13A H 0.6789 1.2426 0.7864 0.024 Uiso 0.9389(7) 1 calc R U P A 1
H13B H 0.5961 1.3072 0.7148 0.024 Uiso 0.9389(7) 1 calc R U P A 1
C14 C 0.3716(3) 1.20773(15) 0.84921(12) 0.0208(3) Uani 1 1 d . . . . .
H14A H 0.4115 1.1264 0.8230 0.025 Uiso 1 1 calc R U . . .
H14B H 0.4783 1.2533 0.9057 0.025 Uiso 1 1 calc R U . . .
C15 C 0.1468(3) 1.13532(14) 0.92374(11) 0.0190(3) Uani 1 1 d . . . . .
C16 C -0.0657(3) 1.13355(16) 0.94504(12) 0.0256(4) Uani 1 1 d . . . . .
H16A H -0.1674 1.0929 0.8865 0.038 Uiso 1 1 calc R U . . .
H16B H -0.0994 1.2148 0.9743 0.038 Uiso 1 1 calc R U . . .
H16C H -0.0696 1.0918 0.9882 0.038 Uiso 1 1 calc R U . . .
C17 C 0.3432(3) 1.39739(14) 0.81781(12) 0.0213(3) Uani 1 1 d . . . . .
H17A H 0.4443 1.4335 0.8782 0.026 Uiso 1 1 calc R U . . .
H17B H 0.3751 1.4346 0.7741 0.026 Uiso 1 1 calc R U . . .
C18 C 0.1115(3) 1.52245(14) 0.89650(11) 0.0180(3) Uani 1 1 d . . . . .
C19 C -0.1119(3) 1.53303(16) 0.90280(13) 0.0261(4) Uani 1 1 d . . . . .
H19A H -0.1220 1.5988 0.9605 0.039 Uiso 1 1 calc R U . . .
H19B H -0.1730 1.4596 0.9040 0.039 Uiso 1 1 calc R U . . .
H19C H -0.1869 1.5476 0.8480 0.039 Uiso 1 1 calc R U . . .
S7A S 0.1628(10) 0.9822(5) 0.5658(4) 0.016 Uiso 0.0611(7) 1 d . U P A 2
S8A S 0.6525(10) 1.0410(5) 0.6262(4) 0.016 Uiso 0.0611(7) 1 d . U P A 2
C7A C 0.335(5) 0.868(3) 0.552(2) 0.016 Uiso 0.0611(7) 1 d . U P A 2
C8A C 0.540(5) 0.895(3) 0.576(2) 0.016 Uiso 0.0611(7) 1 d . U P A 2
C9A C 0.266(4) 1.070(2) 0.6874(18) 0.016 Uiso 0.0611(7) 1 d . U P A 2
H9A H 0.2075 1.0418 0.7318 0.019 Uiso 0.0611(7) 1 calc R U P A 2
C10A C 0.514(4) 1.100(2) 0.7165(18) 0.016 Uiso 0.0611(7) 1 d . U P A 2
H10A H 0.5734 1.0810 0.7731 0.019 Uiso 0.0611(7) 1 calc R U P A 2
C11A C 0.1906 1.2015 0.6879 0.016 Uiso 0.0611(7) 1 d . U P A 2
H11C H 0.2108 1.2183 0.6321 0.019 Uiso 0.0611(7) 1 calc R U P A 2
H11D H 0.0477 1.2139 0.6985 0.019 Uiso 0.0611(7) 1 calc R U P A 2
C13A C 0.5615 1.2436 0.7369 0.016 Uiso 0.0611(7) 1 d . U P A 2
H13C H 0.6895 1.2823 0.7843 0.019 Uiso 0.0611(7) 1 calc R U P A 2
H13D H 0.5569 1.2612 0.6792 0.019 Uiso 0.0611(7) 1 calc R U P A 2

loop_
_atom_site_aniso_label
_atom_site_aniso_U_11
_atom_site_aniso_U_22
_atom_site_aniso_U_33
_atom_site_aniso_U_23
_atom_site_aniso_U_13
_atom_site_aniso_U_12
S1 0.01412(18) 0.01480(18) 0.01975(19) -0.00377(15) 0.00245(15) 0.00025(14)
S2 0.01317(18) 0.01777(19) 0.0266(2) -0.00441(16) 0.00723(15) 0.00132(14)
S3 0.01148(17) 0.01331(17) 0.01742(18) -0.00156(14) 0.00214(14) 0.00172(13)
S4 0.01156(17) 0.01246(17) 0.01899(19) -0.00085(14) 0.00328(14) 0.00061(13)
S5 0.01141(17) 0.01197(17) 0.01813(18) 0.00014(14) 0.00173(14) 0.00129(13)
S6 0.01144(17) 0.01137(17) 0.01818(18) 0.00032(14) 0.00305(14) 0.00120(13)
S7 0.01240(18) 0.01140(18) 0.0204(2) 0.00256(15) 0.00675(15) 0.00170(14)
S8 0.01261(18) 0.01140(18) 0.01663(19) 0.00012(15) 0.00260(14) 0.00032(14)
O1 0.0200(6) 0.0261(6) 0.0283(6) 0.0156(5) 0.0088(5) 0.0066(5)
O2 0.0380(7) 0.0288(7) 0.0255(6) 0.0140(5) 0.0121(6) 0.0150(6)
O3 0.0187(6) 0.0153(5) 0.0279(6) 0.0009(5) 0.0063(5) 0.0030(4)
O4 0.0291(7) 0.0164(6) 0.0340(7) -0.0007(5) 0.0115(6) 0.0002(5)
C1 0.0183(7) 0.0122(7) 0.0158(7) 0.0015(6) 0.0059(6) 0.0014(6)
C2 0.0229(8) 0.0147(7) 0.0179(7) 0.0013(6) 0.0101(6) 0.0009(6)
C3 0.0148(7) 0.0119(7) 0.0129(7) 0.0000(5) 0.0043(5) 0.0014(5)
C4 0.0154(7) 0.0115(7) 0.0154(7) -0.0001(5) 0.0054(6) 0.0011(5)
C5 0.0124(7) 0.0119(7) 0.0135(7) 0.0022(5) 0.0023(5) 0.0013(5)
C6 0.0117(7) 0.0125(7) 0.0137(7) 0.0029(5) 0.0027(5) 0.0011(5)
C7 0.0142(8) 0.0100(7) 0.0154(8) 0.0014(6) 0.0044(7) 0.0012(6)
C8 0.0130(7) 0.0105(7) 0.0133(8) 0.0013(6) 0.0042(7) 0.0010(6)
C9 0.0165(8) 0.0132(7) 0.0151(7) 0.0050(6) 0.0044(6) 0.0022(6)
C10 0.0171(8) 0.0118(7) 0.0175(8) 0.0043(6) 0.0070(6) 0.0012(6)
C11 0.0182(8) 0.0116(7) 0.0239(8) 0.0027(6) 0.0026(7) 0.0037(6)
C12 0.0173(7) 0.0123(7) 0.0206(7) 0.0042(6) 0.0045(6) 0.0013(6)
C13 0.0183(8) 0.0112(7) 0.0264(9) 0.0016(7) 0.0053(7) 0.0004(6)
C14 0.0175(8) 0.0223(8) 0.0226(8) 0.0074(7) 0.0055(6) 0.0036(6)
C15 0.0271(8) 0.0148(7) 0.0127(7) 0.0025(6) 0.0037(6) 0.0016(6)
C16 0.0273(9) 0.0281(9) 0.0231(8) 0.0100(7) 0.0090(7) 0.0009(7)
C17 0.0197(8) 0.0125(7) 0.0284(9) 0.0013(6) 0.0099(7) 0.0019(6)
C18 0.0247(8) 0.0133(7) 0.0186(7) 0.0074(6) 0.0075(6) 0.0044(6)
C19 0.0242(9) 0.0252(9) 0.0303(9) 0.0098(7) 0.0092(7) 0.0091(7)

loop_
_atom_type_symbol
_atom_type_description
_atom_type_scat_dispersion_real
_atom_type_scat_dispersion_imag
_atom_type_scat_source
C C 0.0033 0.0016 'International Tables Vol C Tables 4.2.6.8 and 6.1.1.4'
H H 0.0000 0.0000 'International Tables Vol C Tables 4.2.6.8 and 6.1.1.4'
O O 0.0106 0.0060 'International Tables Vol C Tables 4.2.6.8 and 6.1.1.4'
S S 0.1246 0.1234 'International Tables Vol C Tables 4.2.6.8 and 6.1.1.4'

loop_
_geom_angle_atom_site_label_1
_geom_angle_atom_site_label_2
_geom_angle_atom_site_label_3
_geom_angle
C3 S1 C1 102.11(7)
C4 S2 C2 99.20(7)
C5 S3 C3 95.11(7)
C5 S4 C4 94.93(7)
C7A S5 C6 95.2(11)
C7 S5 C6 94.07(7)
C8 S6 C6 94.36(7)
C6 S6 C8A 91.8(11)
C7 S7 C9 99.30(8)
C8 S8 C10 100.95(8)
C15 O1 C14 115.09(13)
C18 O3 C17 116.04(13)
C2 C1 S1 113.71(11)
C1 C2 S2 112.06(11)
C4 C3 S1 128.67(12)
C4 C3 S3 116.84(11)
S1 C3 S3 114.47(8)
C3 C4 S2 128.14(12)
C3 C4 S4 117.86(11)
S2 C4 S4 114.00(9)
C6 C5 S4 122.43(12)
C6 C5 S3 122.29(12)
S4 C5 S3 115.24(8)
C5 C6 S5 122.92(12)
C5 C6 S6 121.69(12)
S5 C6 S6 115.23(8)
C8 C7 S7 122.00(13)
C8 C7 S5 117.79(13)
S7 C7 S5 120.16(10)
C7 C8 S8 121.23(13)
C7 C8 S6 117.80(13)
S8 C8 S6 120.95(10)
C11 C9 C10 105.65(13)
C11 C9 S7 108.91(11)
C10 C9 S7 115.54(11)
C9 C10 C13 106.30(13)
C9 C10 S8 116.64(11)
C13 C10 S8 107.65(12)
C12 C11 C9 106.95(13)
C14 C12 C17 112.52(14)
C14 C12 C11 112.63(14)
C17 C12 C11 112.36(14)
C14 C12 C11A 112.63(12)
C17 C12 C11A 112.36(12)
C14 C12 C13 107.26(13)
C17 C12 C13 109.01(13)
C11 C12 C13 102.38(13)
C14 C12 C13A 107.27(11)
C17 C12 C13A 109.01(11)
C11A C12 C13A 102.37(9)
C12 C13 C10 106.98(13)
O1 C14 C12 109.41(13)
O2 C15 O1 122.89(16)
O2 C15 C16 124.95(16)
O1 C15 C16 112.16(14)
O3 C17 C12 109.09(13)
O4 C18 O3 123.54(15)
O4 C18 C19 125.88(15)
O3 C18 C19 110.57(14)
C7A S7A C9A 98.1(13)
C8A S8A C10A 100.6(14)
C8A C7A S5 119(3)
C8A C7A S7A 121(2)
S5 C7A S7A 119.6(19)
C7A C8A S8A 122(3)
C7A C8A S6 118(2)
S8A C8A S6 120.2(18)
C10A C9A C11A 100.7(16)
C10A C9A S7A 116.2(17)
C11A C9A S7A 98.6(13)
C9A C10A C13A 106.6(17)
C9A C10A S8A 116.2(17)
C13A C10A S8A 98.9(13)
C12 C11A C9A 89.8(9)
C12 C13A C10A 88.2(9)

loop_
_geom_bond_atom_site_label_1
_geom_bond_atom_site_label_2
_geom_bond_distance
S1 C3 1.7528(15)
S1 C1 1.8072(16)
S2 C4 1.7483(15)
S2 C2 1.8080(17)
S3 C5 1.7559(15)
S3 C3 1.7654(15)
S4 C5 1.7535(15)
S4 C4 1.7584(15)
S5 C7A 1.67(3)
S5 C7 1.7544(17)
S5 C6 1.7639(15)
S6 C8 1.7484(16)
S6 C6 1.7647(15)
S6 C8A 1.79(3)
S7 C7 1.7420(17)
S7 C9 1.8419(17)
S8 C8 1.7386(17)
S8 C10 1.8396(17)
O1 C15 1.3448(19)
O1 C14 1.458(2)
O2 C15 1.203(2)
O3 C18 1.3405(19)
O3 C17 1.4477(19)
O4 C18 1.203(2)
C1 C2 1.519(2)
C3 C4 1.345(2)
C5 C6 1.348(2)
C7 C8 1.345(2)
C9 C11 1.547(2)
C9 C10 1.549(2)
C10 C13 1.554(2)
C11 C12 1.539(2)
C12 C14 1.522(2)
C12 C17 1.524(2)
C12 C11A 1.5388(16)
C12 C13 1.548(2)
C12 C13A 1.5480(16)
C15 C16 1.496(2)
C18 C19 1.497(2)
S7A C7A 1.79(3)
S7A C9A 1.80(3)
S8A C8A 1.75(3)
S8A C10A 1.76(3)
C7A C8A 1.34(5)
C9A C10A 1.61(4)
C9A C11A 1.69(3)
C10A C13A 1.68(3)
